data_4342029
loop_
_publ_author_name
'Eich, Andreas'
'Bredow, Thomas'
'Beck, Johannes'

_publ_section_title
;
 Mixed pentele-chalcogen cationic chains from aluminum and gallium halide
 melts.
;
_journal_issue 2
_journal_name_full 'Inorganic chemistry'
_journal_page_first 484
_journal_page_last 491
_journal_paper_doi 10.1021/ic502199v
_journal_volume 54
_journal_year 2015
_chemical_compound_source 'synthesis as described'
_chemical_formula_moiety 'Cl4 Ga, 2(Bi Te), Cl'
_chemical_formula_sum 'Bi2 Cl5 Ga Te2'
_chemical_formula_weight 920.13
_chemical_name_systematic
;
 ?
;
_space_group_crystal_system monoclinic
_space_group_IT_number 12
_space_group_name_Hall '-C 2y'
_space_group_name_H-M_alt 'C 1 2/m 1'
_symmetry_space_group_name_Hall '-C 2y'
_symmetry_space_group_name_H-M 'C 1 2/m 1'
_atom_sites_solution_hydrogens none
_atom_sites_solution_primary direct
_atom_sites_solution_secondary difmap
_audit_conform_dict_location ftp://ftp.iucr.org/pub/cif_core.dic
_audit_conform_dict_name cif_core.dic
_audit_conform_dict_version 2.4
_audit_creation_date 2012-12-23T16:13:59-00:00
_audit_creation_method 'WinGX routine CIF_UPDATE'
_cell_angle_alpha 90
_cell_angle_beta 98.535(2)
_cell_angle_gamma 90
_cell_formula_units_Z 2
_cell_length_a 12.8796(3)
_cell_length_b 4.22480(10)
_cell_length_c 10.5753(3)
_cell_measurement_reflns_used 16855
_cell_measurement_temperature 123(2)
_cell_measurement_theta_max 27.485
_cell_measurement_theta_min 2.91
_cell_measurement_wavelength 0.71073
_cell_volume 569.07(3)
_computing_cell_refinement 'HKL Scalepack (Otwinowski & Minor 1997)'
_computing_data_collection 'Collect (Bruker AXS BV, 1997-2004)'
_computing_data_reduction 'HKL Denzo and Scalepack (Otwinowski & Minor 1997)'
_computing_molecular_graphics 'Ortep-3 for Windows (Farrugia, 1997)'
_computing_publication_material 'WinGX publication routines (Farrugia, 1999)'
_computing_structure_refinement 'SHELXL-97 (Sheldrick, 1997)'
_computing_structure_solution 'SHELXS-97 (Sheldrick, 1990)'
_diffrn_ambient_temperature 123(2)
_diffrn_detector 'CCD plate'
_diffrn_detector_area_resol_mean 9
_diffrn_measured_fraction_theta_full 0.999
_diffrn_measured_fraction_theta_max 0.999
_diffrn_measurement_device '95mm CCD camera on \k-goniostat'
_diffrn_measurement_device_type KappaCCD
_diffrn_measurement_method 'CCD rotation images, thick slices'
_diffrn_orient_matrix_type 'by Bruker AXS Collect from scalepack cell'
_diffrn_orient_matrix_UB_11 -0.206671E-1
_diffrn_orient_matrix_UB_12 -0.221024
_diffrn_orient_matrix_UB_13 0.191857E-1
_diffrn_orient_matrix_UB_21 -0.560889E-1
_diffrn_orient_matrix_UB_22 0.46916E-2
_diffrn_orient_matrix_UB_23 -0.762786E-1
_diffrn_orient_matrix_UB_31 0.509017E-1
_diffrn_orient_matrix_UB_32 -0.845703E-1
_diffrn_orient_matrix_UB_33 -0.543734E-1
_diffrn_radiation_monochromator graphite
_diffrn_radiation_probe x-ray
_diffrn_radiation_type MoK\a
_diffrn_radiation_wavelength 0.71073
_diffrn_reflns_av_R_equivalents 0.0446
_diffrn_reflns_av_unetI/netI 0.0175
_diffrn_reflns_limit_h_max 16
_diffrn_reflns_limit_h_min -16
_diffrn_reflns_limit_k_max 5
_diffrn_reflns_limit_k_min -5
_diffrn_reflns_limit_l_max 13
_diffrn_reflns_limit_l_min -13
_diffrn_reflns_number 8605
_diffrn_reflns_theta_full 27.48
_diffrn_reflns_theta_max 27.48
_diffrn_reflns_theta_min 3.2
_diffrn_source 'Enraf Nonius FR590'
_exptl_absorpt_coefficient_mu 39.331
_exptl_absorpt_correction_T_max 0.3703
_exptl_absorpt_correction_T_min 0.228
_exptl_absorpt_correction_type multi-scan
_exptl_absorpt_process_details
;
        [c.f. r.h. blessing, acta cryst. (1995), a51, 33-38]
;
_exptl_crystal_colour black
_exptl_crystal_density_diffrn 5.37
_exptl_crystal_density_method 'not measured'
_exptl_crystal_description needle
_exptl_crystal_F_000 772
_exptl_crystal_size_max 0.09
_exptl_crystal_size_mid 0.01
_exptl_crystal_size_min 0.01
_refine_diff_density_max 1.577
_refine_diff_density_min -1.31
_refine_diff_density_rms 0.217
_refine_ls_extinction_coef 0.00143(11)
_refine_ls_extinction_expression Fc^*^=kFc[1+0.001xFc^2^\l^3^/sin(2\q)]^-1/4^
_refine_ls_extinction_method SHELXL
_refine_ls_goodness_of_fit_ref 1.064
_refine_ls_hydrogen_treatment undef
_refine_ls_matrix_type full
_refine_ls_number_parameters 39
_refine_ls_number_reflns 739
_refine_ls_number_restraints 0
_refine_ls_restrained_S_all 1.064
_refine_ls_R_factor_all 0.0184
_refine_ls_R_factor_gt 0.0171
_refine_ls_shift/su_max 0.001
_refine_ls_shift/su_mean 0
_refine_ls_structure_factor_coef Fsqd
_refine_ls_weighting_details 'calc w=1/[\s^2^(Fo^2^)+(0.0198P)^2^+5.3918P] where P=(Fo^2^+2Fc^2^)/3'
_refine_ls_weighting_scheme calc
_refine_ls_wR_factor_gt 0.0389
_refine_ls_wR_factor_ref 0.0396
_reflns_number_gt 713
_reflns_number_total 739
_reflns_threshold_expression >2sigma(I)
_cod_data_source_file ic502199v_si_001.cif
_cod_data_source_block Bi2Te2ClGaCl4
_cod_depositor_comments 'Adding full bibliography for 4342027--4342032.cif.'
_cod_original_cell_volume 569.07(2)
_cod_database_code 4342029

loop_
_space_group_symop_operation_xyz
'x, y, z'
'-x, y, -z'
'x+1/2, y+1/2, z'
'-x+1/2, y+1/2, -z'
'-x, -y, -z'
'x, -y, z'
'-x+1/2, -y+1/2, -z'
'x+1/2, -y+1/2, z'

loop_
_atom_site_label
_atom_site_type_symbol
_atom_site_fract_x
_atom_site_fract_y
_atom_site_fract_z
_atom_site_U_iso_or_equiv
_atom_site_adp_type
_atom_site_occupancy
_atom_site_symmetry_multiplicity
_atom_site_calc_flag
_atom_site_refinement_flags
Bi Bi 0.366198(17) 0.5 0.62505(2) 0.01244(11) Uani 1 2 d S
Te Te 0.29046(3) 0.5 0.34644(4) 0.01185(13) Uani 1 2 d S
Ga Ga 0.57545(11) 0 0.03207(13) 0.0123(3) Uani 0.5 2 d SP
Cl1 Cl 0.66607(17) 0.5664(5) 0.0780(2) 0.0186(7) Uani 0.5 1 d P
Cl2 Cl 0.52909(14) 0 0.83090(16) 0.0221(4) Uani 1 2 d S
Cl3 Cl 0.5 0 0.5 0.0127(4) Uani 1 4 d S

loop_
_atom_site_aniso_label
_atom_site_aniso_U_11
_atom_site_aniso_U_22
_atom_site_aniso_U_33
_atom_site_aniso_U_23
_atom_site_aniso_U_13
_atom_site_aniso_U_12
Bi 0.00990(15) 0.01046(15) 0.01642(16) 0 0.00022(9) 0
Te 0.0111(2) 0.0098(2) 0.0153(2) 0 0.00425(16) 0
Ga 0.0126(6) 0.0128(7) 0.0111(7) 0 0.0012(5) 0
Cl1 0.0218(10) 0.011(2) 0.0215(10) 0.0002(7) -0.0028(8) 0.0036(8)
Cl2 0.0295(9) 0.0233(9) 0.0149(8) 0 0.0075(7) 0
Cl3 0.0135(10) 0.0114(10) 0.0134(10) 0 0.0025(8) 0

loop_
_atom_type_symbol
_atom_type_description
_atom_type_scat_dispersion_real
_atom_type_scat_dispersion_imag
_atom_type_scat_source
Bi Bi -4.1077 10.2566 'International Tables Vol C Tables 4.2.6.8 and 6.1.1.4'
Cl Cl 0.1484 0.1585 'International Tables Vol C Tables 4.2.6.8 and 6.1.1.4'
Ga Ga 0.2307 1.6083 'International Tables Vol C Tables 4.2.6.8 and 6.1.1.4'
Te Te -0.5308 1.6751 'International Tables Vol C Tables 4.2.6.8 and 6.1.1.4'

loop_
_exptl_crystal_face_index_h
_exptl_crystal_face_index_k
_exptl_crystal_face_index_l
_exptl_crystal_face_perp_dist
1 0 0 0.007
-1 0 0 0.007
0 1 0 0.043
0 -1 0 0.043
0 0 1 0.006
0 0 -1 0.006

loop_
_geom_angle_atom_site_label_1
_geom_angle_atom_site_label_2
_geom_angle_atom_site_label_3
_geom_angle
_geom_angle_site_symmetry_1
_geom_angle_site_symmetry_3
Te Bi Te 88.427(11) . 7_556
Te Bi Te 88.427(11) . 7_566
Te Bi Te 90.779(12) 7_556 7_566
Bi Te Bi 91.572(11) . 7_556
Bi Te Bi 91.572(11) . 7_566
Bi Te Bi 90.780(12) 7_556 7_566
Ga Ga Cl2 62.55(9) 5_655 5_656
Ga Ga Cl2 62.38(9) 5_655 1_554
Cl2 Ga Cl2 124.93(8) 5_656 1_554
Ga Ga Cl1 123.06(6) 5_655 6_565
Cl2 Ga Cl1 102.72(8) 5_656 6_565
Cl2 Ga Cl1 106.51(7) 1_554 6_565
Ga Ga Cl1 123.06(6) 5_655 1_545
Cl2 Ga Cl1 102.72(8) 5_656 1_545
Cl2 Ga Cl1 106.51(7) 1_554 1_545
Cl1 Ga Cl1 113.73(13) 6_565 1_545
Ga Ga Cl1 116.50(5) 5_655 .
Cl2 Ga Cl1 100.37(6) 5_656 .
Cl2 Ga Cl1 103.44(6) 1_554 .
Cl1 Ga Cl1 6.58(5) 6_565 .
Cl1 Ga Cl1 120.31(11) 1_545 .
Ga Ga Cl1 116.50(5) 5_655 6
Cl2 Ga Cl1 100.37(6) 5_656 6
Cl2 Ga Cl1 103.44(6) 1_554 6
Cl1 Ga Cl1 120.31(11) 6_565 6
Cl1 Ga Cl1 6.58(5) 1_545 6
Cl1 Ga Cl1 126.89(10) . 6
Cl1 Cl1 Ga 146.86(6) 6_565 1_565
Cl1 Cl1 Ga 26.56(5) 6_565 .
Ga Cl1 Ga 120.31(11) 1_565 .
Ga Cl2 Ga 55.07(8) 5_656 1_556

loop_
_geom_bond_atom_site_label_1
_geom_bond_atom_site_label_2
_geom_bond_distance
_geom_bond_site_symmetry_2
Bi Te 2.9630(5) .
Bi Te 2.9673(3) 7_556
Bi Te 2.9673(3) 7_566
Te Bi 2.9673(3) 7_556
Te Bi 2.9673(3) 7_566
Ga Ga 1.961(3) 5_655
Ga Cl2 2.119(2) 5_656
Ga Cl2 2.123(2) 1_554
Ga Cl1 2.188(2) 6_565
Ga Cl1 2.188(2) 1_545
Ga Cl1 2.675(2) .
Ga Cl1 2.675(2) 6
Cl1 Cl1 0.561(4) 6_565
Cl1 Ga 2.188(2) 1_565
Cl2 Ga 2.119(2) 5_656
Cl2 Ga 2.123(2) 1_556

loop_
_geom_torsion_atom_site_label_1
_geom_torsion_atom_site_label_2
_geom_torsion_atom_site_label_3
_geom_torsion_atom_site_label_4
_geom_torsion
_geom_torsion_site_symmetry_1
_geom_torsion_site_symmetry_4
Te Bi Te Bi 0 7_556 7_556
Te Bi Te Bi -90.823(12) 7_566 7_556
Te Bi Te Bi 90.823(12) 7_556 7_566
Te Bi Te Bi 0 7_566 7_566
Ga Ga Cl1 Cl1 175.9(2) 5_655 6_565
Cl2 Ga Cl1 Cl1 111.49(14) 5_656 6_565
Cl2 Ga Cl1 Cl1 -118.56(15) 1_554 6_565
Cl1 Ga Cl1 Cl1 0.003(4) 1_545 6_565
Cl1 Ga Cl1 Cl1 0.003(4) 6 6_565
Ga Ga Cl1 Ga -4.1(2) 5_655 1_565
Cl2 Ga Cl1 Ga -68.52(13) 5_656 1_565
Cl2 Ga Cl1 Ga 61.44(15) 1_554 1_565
Cl1 Ga Cl1 Ga 179.997(4) 6_565 1_565
Cl1 Ga Cl1 Ga 180 1_545 1_565
Cl1 Ga Cl1 Ga 180 6 1_565
